data_4028727
loop_
_publ_author_name
'G. Hari Mangeswara Rao'
'Faiz Ahmed Khan'

_publ_section_title
;
 An Unusual Fragmentation of Oxetane-Embedded Tetracyclic Ketal Systems
;
_journal_name_full 'Journal of Organic Chemistry'
_journal_page_first 11092
_journal_page_last 11095
_journal_paper_doi 10.1021/jo401870s
_journal_volume 78
_journal_year 2013
_chemical_formula_moiety 'C14 H21 Cl O6'
_chemical_formula_sum 'C14 H21 Cl O6'
_chemical_formula_weight 320.76
_space_group_IT_number 2
_symmetry_cell_setting triclinic
_symmetry_space_group_name_Hall '-P 1'
_symmetry_space_group_name_H-M 'P -1'
_atom_sites_solution_hydrogens geom
_atom_sites_solution_primary direct
_atom_sites_solution_secondary difmap
_audit_creation_method SHELXL-97
_cell_angle_alpha 80.767(3)
_cell_angle_beta 80.035(3)
_cell_angle_gamma 84.869(3)
_cell_formula_units_Z 2
_cell_length_a 7.5473(13)
_cell_length_b 8.2391(14)
_cell_length_c 12.532(2)
_cell_measurement_reflns_used 3570
_cell_measurement_temperature 100(2)
_cell_measurement_theta_max 28.32
_cell_measurement_theta_min 2.51
_cell_volume 756.1(2)
_computing_cell_refinement 'SMART 5.628 (Bruker, 2003)'
_computing_data_collection 'SMART 5.628 (Bruker, 2003)'
_computing_data_reduction 'SAINT+ 6.45  (Bruker, 2003)'
_computing_molecular_graphics 'diamond 3.1d'
_computing_publication_material 'WinGX publication routines (Farrugia, 1999)'
_computing_structure_refinement 'SHELXL-97 (Sheldrick, 1997)'
_computing_structure_solution Sir92
_diffrn_ambient_temperature 100(2)
_diffrn_measured_fraction_theta_full 0.984
_diffrn_measured_fraction_theta_max 0.984
_diffrn_measurement_device_type 'Bruker smart Apex'
_diffrn_measurement_method \W
_diffrn_radiation_monochromator graphite
_diffrn_radiation_source 'fine-focus sealed tube'
_diffrn_radiation_type MoK\a
_diffrn_radiation_wavelength 0.71073
_diffrn_reflns_av_R_equivalents 0.0168
_diffrn_reflns_av_sigmaI/netI 0.0391
_diffrn_reflns_limit_h_max 9
_diffrn_reflns_limit_h_min -10
_diffrn_reflns_limit_k_max 10
_diffrn_reflns_limit_k_min -8
_diffrn_reflns_limit_l_max 16
_diffrn_reflns_limit_l_min -15
_diffrn_reflns_number 5016
_diffrn_reflns_theta_full 28.32
_diffrn_reflns_theta_max 28.32
_diffrn_reflns_theta_min 2.51
_exptl_absorpt_coefficient_mu 0.277
_exptl_absorpt_correction_T_max 0.9649
_exptl_absorpt_correction_T_min 0.9518
_exptl_absorpt_correction_type psi-scan
_exptl_absorpt_process_details '(North et al., 1968)'
_exptl_crystal_colour colorless
_exptl_crystal_density_diffrn 1.409
_exptl_crystal_description prism
_exptl_crystal_F_000 340
_exptl_crystal_size_max 0.18
_exptl_crystal_size_mid 0.15
_exptl_crystal_size_min 0.13
_refine_diff_density_max 0.647
_refine_diff_density_min -0.768
_refine_diff_density_rms 0.138
_refine_ls_extinction_method none
_refine_ls_goodness_of_fit_ref 1.193
_refine_ls_hydrogen_treatment constr
_refine_ls_matrix_type full
_refine_ls_number_parameters 190
_refine_ls_number_reflns 3570
_refine_ls_number_restraints 0
_refine_ls_restrained_S_all 1.193
_refine_ls_R_factor_all 0.0801
_refine_ls_R_factor_gt 0.0575
_refine_ls_shift/su_max 0.000
_refine_ls_shift/su_mean 0.000
_refine_ls_structure_factor_coef Fsqd
_refine_ls_weighting_details 'calc w=1/[\s^2^(Fo^2^)+(0.0526P)^2^+2.4718P] where P=(Fo^2^+2Fc^2^)/3'
_refine_ls_weighting_scheme calc
_refine_ls_wR_factor_gt 0.1315
_refine_ls_wR_factor_ref 0.1899
_reflns_number_gt 2979
_reflns_number_total 3570
_reflns_threshold_expression >2sigma(I)
_cod_data_source_file jo401870s_si_003.cif
_cod_data_source_block Compound_3g
_cod_database_code 4028727

loop_
_symmetry_equiv_pos_as_xyz
'x, y, z'
'-x, -y, -z'

loop_
_atom_site_label
_atom_site_type_symbol
_atom_site_fract_x
_atom_site_fract_y
_atom_site_fract_z
_atom_site_U_iso_or_equiv
_atom_site_adp_type
_atom_site_occupancy
_atom_site_symmetry_multiplicity
_atom_site_calc_flag
_atom_site_refinement_flags
C01 C 0.3287(4) 0.3535(4) 0.2168(3) 0.0169(6) Uani 1 1 d .
H01 H 0.2983 0.4237 0.1508 0.020 Uiso 1 1 calc R
C02 C 0.2261(4) 0.1950(4) 0.2385(3) 0.0204(7) Uani 1 1 d .
H02 H 0.1992 0.1651 0.1707 0.025 Uiso 1 1 calc R
C03 C 0.3500(5) 0.0617(4) 0.2949(3) 0.0200(7) Uani 1 1 d .
H03A H 0.3643 -0.0357 0.2590 0.024 Uiso 1 1 calc R
H03B H 0.2982 0.0308 0.3711 0.024 Uiso 1 1 calc R
C04 C 0.5352(4) 0.1349(4) 0.2864(3) 0.0185(6) Uani 1 1 d .
C05 C 0.5636(4) 0.1781(4) 0.3972(3) 0.0187(7) Uani 1 1 d .
C06 C 0.4367(5) 0.3045(4) 0.4529(3) 0.0213(7) Uani 1 1 d .
H06A H 0.3287 0.2507 0.4893 0.026 Uiso 1 1 calc R
H06B H 0.4940 0.3359 0.5095 0.026 Uiso 1 1 calc R
C07 C 0.2569(4) 0.4374(4) 0.3185(3) 0.0179(6) Uani 1 1 d .
C08 C 0.5290(4) 0.2904(4) 0.1975(3) 0.0181(6) Uani 1 1 d .
C09 C 0.6436(5) 0.5603(4) 0.1521(3) 0.0203(7) Uani 1 1 d .
H09A H 0.5623 0.6290 0.1975 0.024 Uiso 1 1 calc R
H09B H 0.5966 0.5612 0.0847 0.024 Uiso 1 1 calc R
C10 C 0.8282(5) 0.6243(4) 0.1274(3) 0.0251(8) Uani 1 1 d .
H10A H 0.8222 0.7351 0.0896 0.038 Uiso 1 1 calc R
H10B H 0.9073 0.5558 0.0822 0.038 Uiso 1 1 calc R
H10C H 0.8733 0.6229 0.1947 0.038 Uiso 1 1 calc R
C11 C 0.7318(5) 0.2407(4) 0.0286(3) 0.0218(7) Uani 1 1 d .
H11A H 0.8200 0.2087 0.0771 0.026 Uiso 1 1 calc R
H11B H 0.7583 0.3480 -0.0130 0.026 Uiso 1 1 calc R
C12 C 0.7380(6) 0.1150(5) -0.0481(3) 0.0277(8) Uani 1 1 d .
H12A H 0.8560 0.1077 -0.0910 0.041 Uiso 1 1 calc R
H12B H 0.6503 0.1481 -0.0957 0.041 Uiso 1 1 calc R
H12C H 0.7117 0.0094 -0.0060 0.041 Uiso 1 1 calc R
C13 C 0.0556(5) 0.2430(5) 0.3137(3) 0.0227(7) Uani 1 1 d .
H13A H -0.0319 0.3048 0.2721 0.027 Uiso 1 1 calc R
H13B H 0.0014 0.1464 0.3573 0.027 Uiso 1 1 calc R
C14 C 0.0979(5) 0.6851(5) 0.3654(3) 0.0260(8) Uani 1 1 d .
H14A H 0.0608 0.7938 0.3331 0.039 Uiso 1 1 calc R
H14B H 0.1737 0.6930 0.4182 0.039 Uiso 1 1 calc R
H14C H -0.0065 0.6275 0.4009 0.039 Uiso 1 1 calc R
O01 O 0.5515(3) 0.2465(3) 0.09113(19) 0.0193(5) Uani 1 1 d .
O02 O 0.6588(3) 0.3930(3) 0.20936(19) 0.0178(5) Uani 1 1 d .
O03 O 0.6778(3) 0.1038(3) 0.44632(19) 0.0207(5) Uani 1 1 d .
O04 O 0.3829(3) 0.4511(3) 0.38696(19) 0.0199(5) Uani 1 1 d .
O05 O 0.1176(3) 0.3434(3) 0.38183(19) 0.0212(5) Uani 1 1 d .
O06 O 0.1960(3) 0.5971(3) 0.28151(19) 0.0203(5) Uani 1 1 d .
Cl Cl 0.71377(11) -0.01469(10) 0.24719(7) 0.0228(2) Uani 1 1 d .

loop_
_atom_site_aniso_label
_atom_site_aniso_U_11
_atom_site_aniso_U_22
_atom_site_aniso_U_33
_atom_site_aniso_U_23
_atom_site_aniso_U_13
_atom_site_aniso_U_12
C01 0.0168(15) 0.0168(15) 0.0156(15) 0.0017(11) -0.0032(12) 0.0001(12)
C02 0.0182(15) 0.0230(17) 0.0209(16) -0.0030(13) -0.0034(13) -0.0059(13)
C03 0.0233(16) 0.0178(16) 0.0196(16) -0.0032(12) -0.0034(13) -0.0048(12)
C04 0.0151(14) 0.0204(16) 0.0184(15) -0.0016(12) -0.0014(12) 0.0024(12)
C05 0.0189(15) 0.0215(16) 0.0150(15) 0.0024(12) -0.0010(12) -0.0101(12)
C06 0.0295(18) 0.0240(17) 0.0119(15) 0.0002(12) -0.0104(13) -0.0011(14)
C07 0.0142(14) 0.0220(17) 0.0169(15) -0.0015(12) -0.0021(12) -0.0005(12)
C08 0.0170(15) 0.0219(16) 0.0160(15) -0.0053(12) -0.0007(12) -0.0036(12)
C09 0.0218(16) 0.0176(16) 0.0209(16) -0.0009(12) -0.0043(13) -0.0002(12)
C10 0.0252(18) 0.0170(17) 0.032(2) -0.0041(14) -0.0006(15) -0.0017(13)
C11 0.0188(16) 0.0267(18) 0.0191(16) -0.0091(13) 0.0028(13) 0.0010(13)
C12 0.037(2) 0.0263(19) 0.0192(17) -0.0097(14) 0.0021(15) 0.0008(15)
C13 0.0166(15) 0.0261(18) 0.0273(18) -0.0065(14) -0.0057(13) -0.0030(13)
C14 0.0259(18) 0.0239(18) 0.0269(19) -0.0067(14) -0.0004(14) 0.0028(14)
O01 0.0174(11) 0.0255(13) 0.0150(11) -0.0053(9) -0.0005(9) -0.0008(9)
O02 0.0164(11) 0.0186(12) 0.0182(11) -0.0005(9) -0.0038(9) -0.0020(9)
O03 0.0207(12) 0.0230(12) 0.0182(12) -0.0007(9) -0.0061(9) 0.0016(9)
O04 0.0209(12) 0.0213(12) 0.0179(12) -0.0019(9) -0.0052(9) -0.0018(9)
O05 0.0176(11) 0.0255(13) 0.0186(12) -0.0025(9) 0.0034(9) -0.0054(9)
O06 0.0208(12) 0.0196(12) 0.0189(12) -0.0034(9) -0.0008(9) 0.0030(9)
Cl 0.0244(4) 0.0205(4) 0.0224(4) -0.0035(3) -0.0038(3) 0.0045(3)

loop_
_atom_type_symbol
_atom_type_description
_atom_type_scat_dispersion_real
_atom_type_scat_dispersion_imag
_atom_type_scat_source
C C 0.0033 0.0016 'International Tables Vol C Tables 4.2.6.8 and 6.1.1.4'
H H 0.0000 0.0000 'International Tables Vol C Tables 4.2.6.8 and 6.1.1.4'
O O 0.0106 0.0060 'International Tables Vol C Tables 4.2.6.8 and 6.1.1.4'
Cl Cl 0.1484 0.1585 'International Tables Vol C Tables 4.2.6.8 and 6.1.1.4'

loop_
_geom_angle_atom_site_label_1
_geom_angle_atom_site_label_2
_geom_angle_atom_site_label_3
_geom_angle
C02 C01 C07 103.5(3)
C02 C01 C08 103.8(3)
C07 C01 C08 118.8(3)
C13 C02 C01 102.2(3)
C13 C02 C03 113.6(3)
C01 C02 C03 105.2(3)
C02 C03 C04 107.6(3)
C05 C04 C03 111.6(3)
C05 C04 C08 112.2(3)
C03 C04 C08 104.0(3)
C05 C04 Cl 106.9(2)
C03 C04 Cl 109.7(2)
C08 C04 Cl 112.4(2)
O03 C05 C06 118.0(3)
O03 C05 C04 121.1(3)
C06 C05 C04 120.6(3)
O04 C06 C05 118.0(3)
O06 C07 O04 106.3(3)
O06 C07 O05 112.5(3)
O04 C07 O05 107.5(3)
O06 C07 C01 107.3(3)
O04 C07 C01 116.2(3)
O05 C07 C01 107.2(3)
O02 C08 O01 112.9(3)
O02 C08 C01 118.6(3)
O01 C08 C01 102.7(3)
O02 C08 C04 108.0(3)
O01 C08 C04 111.3(3)
C01 C08 C04 102.9(2)
O02 C09 C10 107.6(3)
O01 C11 C12 107.1(3)
O05 C13 C02 103.7(3)
C08 O01 C11 118.2(2)
C08 O02 C09 115.5(2)
C07 O04 C06 117.0(3)
C07 O05 C13 108.9(3)
C07 O06 C14 114.8(3)

loop_
_geom_bond_atom_site_label_1
_geom_bond_atom_site_label_2
_geom_bond_distance
C01 C02 1.540(5)
C01 C07 1.541(5)
C01 C08 1.545(4)
C02 C13 1.520(5)
C02 C03 1.542(5)
C03 C04 1.551(5)
C04 C05 1.543(5)
C04 C08 1.560(5)
C04 Cl 1.801(3)
C05 O03 1.210(4)
C05 C06 1.521(5)
C06 O04 1.420(4)
C07 O06 1.388(4)
C07 O04 1.409(4)
C07 O05 1.412(4)
C08 O02 1.391(4)
C08 O01 1.415(4)
C09 O02 1.453(4)
C09 C10 1.498(5)
C11 O01 1.449(4)
C11 C12 1.514(5)
C13 O05 1.437(4)
C14 O06 1.434(4)
